data_2218803
loop_
_publ_author_name
'Theodoro, Jahyr E.'
'Mascarenhas, Yvonne'
'Ellena, Javier'
'Est\'evez-Hern\'andez, Osvaldo'
'Duque, Julio'

_publ_section_title
;
 1-(3-Cyanophenyl)-3-(2-furoyl)thiourea
;
_journal_coeditor_code RZ2219
_journal_issue 7
_journal_name_full 'Acta Crystallographica Section E'
_journal_page_first o1193
_journal_paper_doi 10.1107/S1600536808016012
_journal_volume 64
_journal_year 2008
_chemical_formula_iupac 'C13 H9 N3 O2 S'
_chemical_formula_moiety 'C13 H9 N3 O2 S'
_chemical_formula_sum 'C13 H9 N3 O2 S'
_chemical_formula_weight 271.29
_chemical_name_systematic
;
1-(3-Cyanophenyl)-3-(2-furoyl)thiourea
;
_space_group_IT_number 14
_symmetry_cell_setting monoclinic
_symmetry_space_group_name_Hall '-P 2yn'
_symmetry_space_group_name_H-M 'P 1 21/n 1'
_audit_creation_method 'WinGX routine CIF_UPDATE'
_cell_angle_alpha 90
_cell_angle_beta 96.9560(10)
_cell_angle_gamma 90
_cell_formula_units_Z 4
_cell_length_a 16.7375(5)
_cell_length_b 3.87890(10)
_cell_length_c 19.6739(5)
_cell_measurement_reflns_used 3051
_cell_measurement_temperature 294
_cell_measurement_theta_max 26.733
_cell_measurement_theta_min 2.91
_cell_volume 1267.89(6)
_computing_cell_refinement 'SCALEPACK (Otwinowski & Minor, 1997)'
_computing_data_collection 'COLLECT (Enraf--Nonius, 2000)'
_computing_data_reduction 'DENZO and SCALEPACK (Otwinowski & Minor, 1997)'
_computing_molecular_graphics 'ORTEP-3 for Windows (Farrugia, 1997)'
_computing_publication_material 'WinGX (Farrugia, 1999)'
_computing_structure_refinement 'SHELXL97 (Sheldrick, 2008)'
_computing_structure_solution 'SHELXS97 (Sheldrick, 2008)'
_diffrn_measured_fraction_theta_full 0.991
_diffrn_measured_fraction_theta_max 0.991
_diffrn_measurement_device '95mm CCD camera on \k-goniostat'
_diffrn_measurement_device_type 'Enraf--Nonius KappaCCD'
_diffrn_measurement_method 'CCD rotation images, thick slices'
_diffrn_radiation_type MoK\a
_diffrn_radiation_wavelength 0.71073
_diffrn_reflns_av_R_equivalents 0.0403
_diffrn_reflns_limit_h_max 21
_diffrn_reflns_limit_h_min -20
_diffrn_reflns_limit_k_max 4
_diffrn_reflns_limit_k_min -4
_diffrn_reflns_limit_l_max 24
_diffrn_reflns_limit_l_min -25
_diffrn_reflns_number 4807
_diffrn_reflns_theta_full 26.85
_diffrn_reflns_theta_max 26.85
_diffrn_reflns_theta_min 3.94
_exptl_absorpt_coefficient_mu 0.256
_exptl_absorpt_correction_type none
_exptl_crystal_colour colourless
_exptl_crystal_density_diffrn 1.421
_exptl_crystal_density_method 'not measured'
_exptl_crystal_description prism
_exptl_crystal_F_000 560
_exptl_crystal_size_max 0.16
_exptl_crystal_size_mid 0.04
_exptl_crystal_size_min 0.03
_refine_diff_density_max 0.509
_refine_diff_density_min -0.336
_refine_ls_extinction_method none
_refine_ls_goodness_of_fit_ref 1.082
_refine_ls_hydrogen_treatment constr
_refine_ls_matrix_type full
_refine_ls_number_parameters 172
_refine_ls_number_reflns 2684
_refine_ls_number_restraints 0
_refine_ls_restrained_S_all 1.082
_refine_ls_R_factor_gt 0.0705
_refine_ls_shift/su_max 0
_refine_ls_structure_factor_coef Fsqd
_refine_ls_weighting_details 'calc w = 1/[\s^2^(Fo^2^)+(0.0641P)^2^+3.4802P] where P=(Fo^2^+2Fc^2^)/3'
_refine_ls_weighting_scheme calc
_refine_ls_wR_factor_ref 0.2084
_reflns_number_gt 1908
_reflns_number_total 2684
_reflns_threshold_expression I>2\s(I)
_cod_data_source_file rz2219.cif
_cod_data_source_block I
_cod_original_sg_symbol_H-M 'P 21/n'
_cod_database_code 2218803
_cod_database_fobs_code 2218803

loop_
_symmetry_equiv_pos_as_xyz
'x, y, z'
'-x+1/2, y+1/2, -z+1/2'
'-x, -y, -z'
'x-1/2, -y-1/2, z-1/2'

loop_
_atom_site_type_symbol
_atom_site_label
_atom_site_fract_x
_atom_site_fract_y
_atom_site_fract_z
_atom_site_U_iso_or_equiv
_atom_site_adp_type
_atom_site_calc_flag
_atom_site_refinement_flags
_atom_site_occupancy
S S1 0.10993(6) 0.7197(3) -0.00840(5) 0.0465(3) Uani d . 1
O O1 0.08926(19) 0.9883(11) 0.21366(15) 0.0699(11) Uani d . 1
C C13 0.3735(3) 1.3099(15) -0.0369(3) 0.0617(13) Uani d . 1
N N3 0.3872(3) 1.4227(17) -0.0884(3) 0.0909(17) Uani d . 1
N N1 0.0452(2) 0.7949(10) 0.10538(16) 0.0457(9) Uani d . 1
H H1 0.0031 0.7186 0.0805 0.055 Uiso calc R 1
O O2 -0.10121(19) 0.6665(10) 0.14431(15) 0.0643(10) Uani d . 1
N N2 0.17909(19) 0.9396(11) 0.11374(17) 0.0482(9) Uani d . 1
H H2 0.1712 0.991 0.1549 0.058 Uiso calc R 1
C C7 0.2586(2) 0.9846(11) 0.0976(2) 0.0415(9) Uani d . 1
C C5 -0.1517(3) 0.7102(15) 0.2424(3) 0.0676(15) Uani d . 1
H H5 -0.1872 0.6986 0.2752 0.081 Uiso calc R 1
C C2 0.1143(2) 0.8261(11) 0.07249(19) 0.0398(9) Uani d . 1
C C9 0.3556(2) 1.1694(12) 0.0263(2) 0.0474(10) Uani d . 1
C C8 0.2756(2) 1.1209(12) 0.0366(2) 0.0456(10) Uani d . 1
H H8 0.2342 1.1798 0.0026 0.055 Uiso calc R 1
C C3 -0.0430(2) 0.7960(12) 0.1925(2) 0.0471(10) Uani d . 1
C C10 0.4180(3) 1.0819(14) 0.0767(2) 0.0571(12) Uani d . 1
H H10 0.4714 1.1093 0.069 0.068 Uiso calc R 1
C C1 0.0355(3) 0.8694(13) 0.1719(2) 0.0495(11) Uani d . 1
C C11 0.3993(3) 0.9541(15) 0.1381(3) 0.0633(14) Uani d . 1
H H11 0.4403 0.9026 0.1729 0.076 Uiso calc R 1
C C4 -0.0724(3) 0.8274(14) 0.2531(2) 0.0581(13) Uani d . 1
H H4 -0.0452 0.9105 0.2938 0.07 Uiso calc R 1
C C6 -0.1676(3) 0.6183(17) 0.1772(3) 0.0705(15) Uani d . 1
H H6 -0.2168 0.5335 0.1569 0.085 Uiso calc R 1
C C12 0.3204(3) 0.9022(13) 0.1483(2) 0.0535(11) Uani d . 1
H H12 0.3084 0.8109 0.1895 0.064 Uiso calc R 1

loop_
_atom_site_aniso_label
_atom_site_aniso_U_11
_atom_site_aniso_U_22
_atom_site_aniso_U_33
_atom_site_aniso_U_12
_atom_site_aniso_U_13
_atom_site_aniso_U_23
S1 0.0410(6) 0.0603(8) 0.0382(5) -0.0046(5) 0.0050(4) -0.0056(5)
O1 0.0528(19) 0.112(3) 0.0457(17) -0.021(2) 0.0093(14) -0.0222(19)
C13 0.049(3) 0.074(4) 0.063(3) -0.004(2) 0.015(2) 0.004(3)
N3 0.088(4) 0.115(5) 0.073(3) -0.013(3) 0.025(3) 0.017(3)
N1 0.0389(17) 0.061(2) 0.0367(17) -0.0055(17) 0.0040(14) -0.0029(17)
O2 0.0536(18) 0.096(3) 0.0440(16) -0.0177(19) 0.0072(14) -0.0081(18)
N2 0.0393(18) 0.069(3) 0.0355(17) -0.0083(18) 0.0028(13) -0.0001(17)
C7 0.039(2) 0.041(2) 0.045(2) -0.0045(18) 0.0045(16) 0.0001(18)
C5 0.058(3) 0.075(4) 0.075(3) 0.001(3) 0.031(3) -0.004(3)
C2 0.0358(19) 0.043(2) 0.040(2) -0.0019(17) 0.0049(16) 0.0019(18)
C9 0.044(2) 0.046(3) 0.053(2) -0.0032(19) 0.0071(18) 0.003(2)
C8 0.039(2) 0.052(3) 0.044(2) -0.0024(19) 0.0022(17) 0.0050(19)
C3 0.042(2) 0.058(3) 0.042(2) -0.004(2) 0.0073(17) -0.003(2)
C10 0.036(2) 0.071(3) 0.064(3) -0.005(2) 0.005(2) 0.002(3)
C1 0.047(2) 0.060(3) 0.042(2) -0.005(2) 0.0072(18) -0.001(2)
C11 0.043(2) 0.081(4) 0.062(3) -0.001(2) -0.011(2) 0.010(3)
C4 0.059(3) 0.073(4) 0.045(2) -0.003(3) 0.016(2) -0.009(2)
C6 0.045(3) 0.094(4) 0.073(3) -0.014(3) 0.013(2) 0.009(3)
C12 0.051(2) 0.060(3) 0.047(2) -0.008(2) -0.0041(19) 0.006(2)

loop_
_atom_type_symbol
_atom_type_description
_atom_type_scat_dispersion_real
_atom_type_scat_dispersion_imag
_atom_type_scat_source
C C 0.0033 0.0016 'International Tables Vol C Tables 4.2.6.8 and 6.1.1.4'
H H 0 0 'International Tables Vol C Tables 4.2.6.8 and 6.1.1.4'
O O 0.0106 0.006 'International Tables Vol C Tables 4.2.6.8 and 6.1.1.4'
N N 0.0061 0.0033 'International Tables Vol C Tables 4.2.6.8 and 6.1.1.4'
S S 0.1246 0.1234 'International Tables Vol C Tables 4.2.6.8 and 6.1.1.4'

loop_
_geom_angle_atom_site_label_1
_geom_angle_atom_site_label_2
_geom_angle_atom_site_label_3
_geom_angle
N3 C13 C9 179.3(6)
C1 N1 C2 128.7(3)
C1 N1 H1 115.6
C2 N1 H1 115.6
C6 O2 C3 105.9(4)
C2 N2 C7 128.0(3)
C2 N2 H2 116
C7 N2 H2 116
C8 C7 C12 120.2(4)
C8 C7 N2 122.9(4)
C12 C7 N2 116.8(4)
C6 C5 C4 108.0(4)
C6 C5 H5 126
C4 C5 H5 126
N2 C2 N1 113.6(3)
N2 C2 S1 127.3(3)
N1 C2 S1 119.1(3)
C8 C9 C10 121.1(4)
C8 C9 C13 119.1(4)
C10 C9 C13 119.8(4)
C7 C8 C9 118.9(4)
C7 C8 H8 120.5
C9 C8 H8 120.5
C4 C3 O2 109.9(4)
C4 C3 C1 132.0(4)
O2 C3 C1 118.1(4)
C11 C10 C9 118.9(4)
C11 C10 H10 120.6
C9 C10 H10 120.6
O1 C1 N1 123.7(4)
O1 C1 C3 120.0(4)
N1 C1 C3 116.3(4)
C12 C11 C10 120.3(4)
C12 C11 H11 119.9
C10 C11 H11 119.9
C3 C4 C5 106.3(4)
C3 C4 H4 126.9
C5 C4 H4 126.9
C5 C6 O2 110.0(4)
C5 C6 H6 125
O2 C6 H6 125
C11 C12 C7 120.6(4)
C11 C12 H12 119.7
C7 C12 H12 119.7

loop_
_geom_bond_atom_site_label_1
_geom_bond_atom_site_label_2
_geom_bond_distance
_geom_bond_publ_flag
S1 C2 1.637(4) y
O1 C1 1.233(5) y
C13 N3 1.153(6) y
C13 C9 1.422(6) ?
N1 C1 1.368(5) y
N1 C2 1.397(5) y
N1 H1 0.86 ?
O2 C6 1.365(6) ?
O2 C3 1.369(5) ?
N2 C2 1.348(5) y
N2 C7 1.416(5) ?
N2 H2 0.86 ?
C7 C8 1.373(6) ?
C7 C12 1.383(6) ?
C5 C6 1.326(7) ?
C5 C4 1.395(7) ?
C5 H5 0.93 ?
C9 C8 1.392(6) ?
C9 C10 1.392(6) ?
C8 H8 0.93 ?
C3 C4 1.348(6) ?
C3 C1 1.450(6) ?
C10 C11 1.377(7) ?
C10 H10 0.93 ?
C11 C12 1.375(6) ?
C11 H11 0.93 ?
C4 H4 0.93 ?
C6 H6 0.93 ?
C12 H12 0.93 ?

loop_
_geom_hbond_atom_site_label_D
_geom_hbond_atom_site_label_H
_geom_hbond_atom_site_label_A
_geom_hbond_site_symmetry_A
_geom_hbond_distance_DH
_geom_hbond_distance_HA
_geom_hbond_distance_DA
_geom_hbond_angle_DHA
_geom_hbond_publ_flag
N1 H1 O2 . 0.86 2.28 2.701(5) 110 y
N1 H1 S1 3_565 0.86 2.80 3.629(4) 163 y
N2 H2 O1 . 0.86 1.90 2.622(4) 141 y

loop_
_geom_torsion_atom_site_label_1
_geom_torsion_atom_site_label_2
_geom_torsion_atom_site_label_3
_geom_torsion_atom_site_label_4
_geom_torsion
_geom_torsion_publ_flag
C2 N2 C7 C8 41.1(7) y
C2 N2 C7 C12 -142.4(5) y
C7 N2 C2 N1 176.9(4) ?
C7 N2 C2 S1 -1.9(7) ?
C1 N1 C2 N2 1.3(7) ?
C1 N1 C2 S1 -179.8(4) ?
C12 C7 C8 C9 0.9(7) ?
N2 C7 C8 C9 177.3(4) ?
C10 C9 C8 C7 0.1(7) ?
C13 C9 C8 C7 179.9(5) ?
C6 O2 C3 C4 -0.1(6) ?
C6 O2 C3 C1 179.3(5) ?
C8 C9 C10 C11 -1.7(8) ?
C13 C9 C10 C11 178.4(5) ?
C2 N1 C1 O1 1.8(8) ?
C2 N1 C1 C3 -177.3(4) ?
C4 C3 C1 O1 -1.2(9) ?
O2 C3 C1 O1 179.5(5) y
C4 C3 C1 N1 177.9(5) ?
O2 C3 C1 N1 -1.3(7) y
C9 C10 C11 C12 2.4(8) ?
O2 C3 C4 C5 0.5(6) ?
C1 C3 C4 C5 -178.8(5) ?
C6 C5 C4 C3 -0.7(7) ?
C4 C5 C6 O2 0.7(7) ?
C3 O2 C6 C5 -0.4(6) ?
C10 C11 C12 C7 -1.5(8) ?
C8 C7 C12 C11 -0.3(7) ?
N2 C7 C12 C11 -176.8(5) ?

loop_
_cod_related_entry_id
_cod_related_entry_database
_cod_related_entry_code
1 ChemSpider 803671
